data_2203064
loop_
_publ_author_name
'Yufit, Dmitrii S.'
'Bagutski, Viktor'
'Howard, Judith A.K.'
'de Meijere, Armin'

_publ_section_title
;
 (<i>R</i>*,<i>S</i>*)-Methyl 2-(2'-methylenecyclopropyl)hydroxyacetate
;
_journal_issue 1
_journal_name_full 'Acta Crystallographica Section E'
_journal_page_first o40
_journal_page_last o42
_journal_paper_doi 10.1107/S1600536803027430
_journal_volume 60
_journal_year 2004
_chemical_formula_iupac 'C7 H10 O3'
_chemical_formula_moiety 'C7 H10 O3'
_chemical_formula_sum 'C7 H10 O3'
_chemical_formula_weight 142.15
_chemical_melting_point 314.6(5)
_chemical_name_systematic
;
Methyl (R*,S*)-2-(2'-methylenecyclopropyl)hydroxyacetate
;
_space_group_IT_number 14
_symmetry_cell_setting monoclinic
_symmetry_space_group_name_Hall '-P 2ybc'
_symmetry_space_group_name_H-M 'P 1 21/c 1'
_atom_sites_solution_hydrogens difmap
_atom_sites_solution_primary direct
_atom_sites_solution_secondary difmap
_cell_angle_alpha 90.00
_cell_angle_beta 92.890(10)
_cell_angle_gamma 90.00
_cell_formula_units_Z 4
_cell_length_a 7.2608(2)
_cell_length_b 5.0643(2)
_cell_length_c 19.9397(6)
_cell_measurement_reflns_used 4735
_cell_measurement_temperature 120(2)
_cell_measurement_theta_max 30.85
_cell_measurement_theta_min 2.81
_cell_volume 732.27(4)
_computing_cell_refinement 'SAINT (Bruker, 1998-2000)'
_computing_data_collection 'SMART (Bruker, 1998-2000)'
_computing_data_reduction SAINT
_computing_molecular_graphics 'SHELXTL (Bruker, 1998-2000)'
_computing_publication_material SHELXTL
_computing_structure_refinement 'SHELXL97 (Sheldrick, 1997)'
_computing_structure_solution 'SHELXS97 (Sheldrick, 1990)'
_diffrn_ambient_temperature 120(2)
_diffrn_measured_fraction_theta_full 0.997
_diffrn_measured_fraction_theta_max 0.997
_diffrn_measurement_device_type 'Bruker SMART CCD 6000'
_diffrn_measurement_method \w
_diffrn_radiation_monochromator graphite
_diffrn_radiation_source 'fine-focus sealed tube'
_diffrn_radiation_type MoK\a
_diffrn_radiation_wavelength 0.71073
_diffrn_reflns_av_R_equivalents 0.0167
_diffrn_reflns_av_sigmaI/netI 0.0145
_diffrn_reflns_limit_h_max 9
_diffrn_reflns_limit_h_min -10
_diffrn_reflns_limit_k_max 7
_diffrn_reflns_limit_k_min -6
_diffrn_reflns_limit_l_max 27
_diffrn_reflns_limit_l_min -27
_diffrn_reflns_number 7561
_diffrn_reflns_theta_full 29.49
_diffrn_reflns_theta_max 29.49
_diffrn_reflns_theta_min 2.05
_diffrn_standards_decay_% stable
_exptl_absorpt_coefficient_mu 0.101
_exptl_absorpt_correction_T_max 0.9880
_exptl_absorpt_correction_T_min 0.837
_exptl_absorpt_correction_type multi-scan
_exptl_absorpt_process_details '(SADABS; Sheldrick, 1996)'
_exptl_crystal_colour colourless
_exptl_crystal_density_diffrn 1.289
_exptl_crystal_density_method 'not measured'
_exptl_crystal_description plate
_exptl_crystal_F_000 304
_exptl_crystal_size_max 0.64
_exptl_crystal_size_mid 0.22
_exptl_crystal_size_min 0.12
_refine_diff_density_max 0.326
_refine_diff_density_min -0.297
_refine_ls_extinction_method none
_refine_ls_goodness_of_fit_ref 1.030
_refine_ls_hydrogen_treatment refall
_refine_ls_matrix_type full
_refine_ls_number_parameters 131
_refine_ls_number_reflns 2017
_refine_ls_number_restraints 0
_refine_ls_restrained_S_all 1.030
_refine_ls_R_factor_all 0.0374
_refine_ls_R_factor_gt 0.0346
_refine_ls_shift/su_max 0.000
_refine_ls_shift/su_mean 0.000
_refine_ls_structure_factor_coef Fsqd
_refine_ls_weighting_details 'calc w = 1/[\s^2^(Fo^2^)+(0.07P)^2^+0.1P] where P = (Fo^2^+2Fc^2^)/3'
_refine_ls_weighting_scheme calc
_refine_ls_wR_factor_gt 0.0999
_refine_ls_wR_factor_ref 0.1035
_reflns_number_gt 1830
_reflns_number_total 2017
_reflns_threshold_expression I>2\s(I)
_cod_data_source_file fl6071.cif
_cod_data_source_block I
_cod_depositor_comments
;
The following automatic conversions were performed:

'_chemical_melting_point' value '41-42 C' was changed to '314.6(5)' -
it was converted from degrees Celsius(C) to Kelvins(K), the average
value was taken and precision was estimated.

Automatic conversion script
Id: cif_fix_values 1646 2011-03-28 12:23:43Z adriana 

The following automatic conversions were performed:

'_chemical_melting_point' value '41-42 C' was changed to '314.6(5)' -
it was converted from degrees Celsius(C) to Kelvins(K), the average
value was taken and precision was estimated.

Automatic conversion script
Id: cif_fix_values 1715 2011-07-08 13:25:40Z adriana 
;
_cod_original_sg_symbol_H-M 'P 21/c'
_cod_database_code 2203064
_cod_database_fobs_code 2203064

loop_
_symmetry_equiv_pos_as_xyz
'x, y, z'
'-x, y+1/2, -z+1/2'
'-x, -y, -z'
'x, -y-1/2, z-1/2'

loop_
_atom_site_label
_atom_site_fract_x
_atom_site_fract_y
_atom_site_fract_z
_atom_site_U_iso_or_equiv
_atom_site_adp_type
_atom_site_calc_flag
_atom_site_occupancy
_atom_site_type_symbol
O1 0.02777(9) 0.66252(12) 0.22310(3) 0.02635(16) Uani d 1 O
O2 0.32828(9) 0.95797(12) 0.22305(3) 0.02657(17) Uani d 1 O
O3 0.45057(8) 0.71013(13) 0.14297(3) 0.02432(16) Uani d 1 O
C1 0.15259(13) 0.32160(17) 0.06827(4) 0.02605(19) Uani d 1 C
C2 0.08828(11) 0.54139(15) 0.10876(4) 0.02167(18) Uani d 1 C
C3 -0.03273(13) 0.29705(18) 0.09348(5) 0.0302(2) Uani d 1 C
C4 0.28885(16) 0.2172(2) 0.03646(5) 0.0356(2) Uani d 1 C
C5 0.16446(10) 0.57295(14) 0.18049(4) 0.01939(17) Uani d 1 C
C6 0.32165(10) 0.77176(15) 0.18547(4) 0.01943(17) Uani d 1 C
C7 0.61188(12) 0.8784(2) 0.14620(5) 0.0290(2) Uani d 1 C
H1O -0.023(2) 0.529(3) 0.2360(7) 0.045(4) Uiso d 1 H
H2 0.0465(16) 0.707(3) 0.0873(6) 0.030(3) Uiso d 1 H
H31 -0.0516(17) 0.181(3) 0.1300(7) 0.034(3) Uiso d 1 H
H32 -0.1359(19) 0.315(3) 0.0627(7) 0.041(3) Uiso d 1 H
H41 0.278(2) 0.047(3) 0.0157(7) 0.047(4) Uiso d 1 H
H42 0.402(2) 0.316(3) 0.0320(7) 0.052(4) Uiso d 1 H
H5 0.2174(15) 0.406(2) 0.1959(5) 0.021(2) Uiso d 1 H
H71 0.582(2) 1.061(3) 0.1420(7) 0.045(4) Uiso d 1 H
H72 0.680(2) 0.834(3) 0.1071(7) 0.043(4) Uiso d 1 H
H73 0.682(2) 0.845(3) 0.1860(7) 0.045(4) Uiso d 1 H

loop_
_atom_site_aniso_label
_atom_site_aniso_U_11
_atom_site_aniso_U_22
_atom_site_aniso_U_33
_atom_site_aniso_U_12
_atom_site_aniso_U_13
_atom_site_aniso_U_23
O1 0.0288(3) 0.0199(3) 0.0317(3) -0.0034(2) 0.0140(2) -0.0030(2)
O2 0.0291(3) 0.0213(3) 0.0295(3) -0.0026(2) 0.0036(2) -0.0058(2)
O3 0.0203(3) 0.0289(3) 0.0241(3) -0.0035(2) 0.0038(2) -0.0040(2)
C1 0.0350(4) 0.0231(4) 0.0199(4) -0.0031(3) -0.0008(3) -0.0010(3)
C2 0.0230(4) 0.0187(4) 0.0232(4) -0.0023(3) 0.0001(3) 0.0013(3)
C3 0.0318(4) 0.0270(4) 0.0315(4) -0.0097(3) -0.0024(3) -0.0013(3)
C4 0.0497(6) 0.0328(5) 0.0248(4) 0.0034(4) 0.0063(4) -0.0040(3)
C5 0.0226(4) 0.0159(3) 0.0200(3) -0.0007(3) 0.0043(3) -0.0004(2)
C6 0.0212(3) 0.0182(3) 0.0190(3) 0.0006(3) 0.0011(3) 0.0020(2)
C7 0.0205(4) 0.0386(5) 0.0279(4) -0.0072(3) 0.0015(3) 0.0000(3)

loop_
_atom_type_symbol
_atom_type_description
_atom_type_scat_dispersion_real
_atom_type_scat_dispersion_imag
_atom_type_scat_source
C C 0.0033 0.0016 'International Tables Vol C Tables 4.2.6.8 and 6.1.1.4'
H H 0.0000 0.0000 'International Tables Vol C Tables 4.2.6.8 and 6.1.1.4'
O O 0.0106 0.0060 'International Tables Vol C Tables 4.2.6.8 and 6.1.1.4'

loop_
_geom_angle_atom_site_label_1
_geom_angle_atom_site_label_2
_geom_angle_atom_site_label_3
_geom_angle
_geom_angle_publ_flag
C5 O1 H1O 105.3(11) ?
C6 O3 C7 115.29(7) y
C4 C1 C3 149.20(9) y
C4 C1 C2 147.23(9) y
C3 C1 C2 63.37(6) y
C1 C2 C5 119.26(7) y
C1 C2 C3 58.32(6) y
C5 C2 C3 116.68(7) y
C1 C2 H2 120.5(7) ?
C5 C2 H2 114.3(7) ?
C3 C2 H2 116.0(7) ?
C1 C3 C2 58.31(6) y
C1 C3 H31 119.0(8) ?
C2 C3 H31 116.6(8) ?
C1 C3 H32 118.6(8) ?
C2 C3 H32 118.4(9) ?
H31 C3 H32 114.5(11) ?
C1 C4 H41 121.5(9) ?
C1 C4 H42 120.0(9) ?
H41 C4 H42 118.5(13) ?
O1 C5 C2 111.54(6) y
O1 C5 C6 107.19(6) y
C2 C5 C6 111.61(6) y
O1 C5 H5 111.6(7) ?
C2 C5 H5 109.0(6) ?
C6 C5 H5 105.8(7) ?
O2 C6 O3 124.93(7) y
O2 C6 C5 124.42(7) y
O3 C6 C5 110.64(6) y
O3 C7 H71 112.9(9) ?
O3 C7 H72 105.8(9) ?
H71 C7 H72 106.1(12) ?
O3 C7 H73 109.8(9) ?
H71 C7 H73 111.1(13) ?
H72 C7 H73 111.1(13) ?

loop_
_geom_bond_atom_site_label_1
_geom_bond_atom_site_label_2
_geom_bond_distance
_geom_bond_publ_flag
O1 C5 1.4133(9) y
O1 H1O 0.819(17) ?
O2 C6 1.2039(10) y
O3 C6 1.3311(9) y
O3 C7 1.4473(10) y
C1 C4 1.3130(14) y
C1 C3 1.4653(13) y
C1 C2 1.4651(12) y
C2 C5 1.5157(10) y
C2 C3 1.5391(11) y
C2 H2 0.982(13) ?
C3 H31 0.950(13) ?
C3 H32 0.948(14) ?
C4 H41 0.958(15) ?
C4 H42 0.967(16) ?
C5 C6 1.5214(10) y
C5 H5 0.973(11) ?
C7 H71 0.954(15) ?
C7 H72 0.971(14) ?
C7 H73 0.936(15) ?

loop_
_geom_hbond_atom_site_label_D
_geom_hbond_atom_site_label_H
_geom_hbond_atom_site_label_A
_geom_hbond_site_symmetry_A
_geom_hbond_distance_DH
_geom_hbond_distance_HA
_geom_hbond_distance_DA
_geom_hbond_angle_DHA
O1 H1O O1 2_545 0.819(17) 2.027(16) 2.7873(5) 154.1(15)

loop_
_geom_torsion_atom_site_label_1
_geom_torsion_atom_site_label_2
_geom_torsion_atom_site_label_3
_geom_torsion_atom_site_label_4
_geom_torsion
C4 C1 C2 C5 -70.12(17)
C3 C1 C2 C5 105.01(8)
C4 C1 C2 C3 -175.13(17)
C4 C1 C3 C2 174.85(17)
C5 C2 C3 C1 -109.43(8)
C1 C2 C5 O1 -143.05(7)
C3 C2 C5 O1 -76.14(9)
C1 C2 C5 C6 97.07(8)
C3 C2 C5 C6 163.98(7)
C7 O3 C6 O2 2.91(12)
C7 O3 C6 C5 -176.69(6)
O1 C5 C6 O2 4.73(10)
C2 C5 C6 O2 127.13(8)
O1 C5 C6 O3 -175.67(6)
C2 C5 C6 O3 -53.26(8)

loop_
_cod_related_entry_id
_cod_related_entry_database
_cod_related_entry_code
1 ChemSpider 9357742
